data_2208144
loop_
_publ_author_name
'Zhou, Yun-Shu'
'Shen, Hong'
'Xu, Gang'
'Huang, Wei'
'Gou, Shao-Hua'

_publ_section_title
;
 2,6-Bis(imidazol-1-ylmethyl)-4-methylphenol monohydrate
;
_journal_coeditor_code RN6077
_journal_issue 2
_journal_name_full 'Acta Crystallographica Section E'
_journal_page_first o573
_journal_page_last o575
_journal_paper_doi 10.1107/S1600536806000791
_journal_volume 62
_journal_year 2006
_chemical_formula_iupac 'C15 H16 N4 O, H2 O'
_chemical_formula_moiety 'C15 H16 N4 O, H2 O'
_chemical_formula_sum 'C15 H18 N4 O2'
_chemical_formula_weight 286.33
_chemical_name_systematic
;
2,6-Bis(imidazol-1-ylmethyl)-4-methylphenol monohydrate
;
_space_group_IT_number 2
_symmetry_cell_setting triclinic
_symmetry_space_group_name_Hall '-P 1'
_symmetry_space_group_name_H-M 'P -1'
_atom_sites_solution_hydrogens geom
_atom_sites_solution_primary direct
_atom_sites_solution_secondary difmap
_audit_creation_method SHELXL-97
_cell_angle_alpha 105.460(10)
_cell_angle_beta 105.340(10)
_cell_angle_gamma 112.330(10)
_cell_formula_units_Z 2
_cell_length_a 8.8020(10)
_cell_length_b 9.606(2)
_cell_length_c 10.648(2)
_cell_measurement_reflns_used 1249
_cell_measurement_temperature 291(2)
_cell_measurement_theta_max 24.88
_cell_measurement_theta_min 2.52
_cell_volume 732.0(3)
_computing_cell_refinement SMART
_computing_data_collection 'SMART (Bruker, 2000)'
_computing_data_reduction 'SAINT (Bruker, 2000)'
_computing_molecular_graphics SHELXTL
_computing_publication_material SHELXTL
_computing_structure_refinement SHELXTL
_computing_structure_solution 'SHELXTL (Bruker, 2000)'
_diffrn_ambient_temperature 291(2)
_diffrn_measured_fraction_theta_full 0.981
_diffrn_measured_fraction_theta_max 0.981
_diffrn_measurement_device_type 'Bruker SMART CCD area-detector'
_diffrn_measurement_method '\p and \w '
_diffrn_radiation_monochromator graphite
_diffrn_radiation_source 'fine-focus sealed tube'
_diffrn_radiation_type MoK\a
_diffrn_radiation_wavelength 0.71073
_diffrn_reflns_av_R_equivalents 0.0276
_diffrn_reflns_av_sigmaI/netI 0.0451
_diffrn_reflns_limit_h_max 10
_diffrn_reflns_limit_h_min -10
_diffrn_reflns_limit_k_max 11
_diffrn_reflns_limit_k_min -10
_diffrn_reflns_limit_l_max 12
_diffrn_reflns_limit_l_min -7
_diffrn_reflns_number 3699
_diffrn_reflns_theta_full 25.01
_diffrn_reflns_theta_max 25.01
_diffrn_reflns_theta_min 2.18
_diffrn_standards_decay_% 0
_diffrn_standards_interval_count 0
_diffrn_standards_interval_time 0
_diffrn_standards_number 0
_exptl_absorpt_coefficient_mu 0.089
_exptl_absorpt_correction_T_max 0.9901
_exptl_absorpt_correction_T_min 0.9843
_exptl_absorpt_correction_type multi-scan
_exptl_absorpt_process_details '(SADABS; Bruker, 2000)'
_exptl_crystal_colour colorless
_exptl_crystal_density_diffrn 1.299
_exptl_crystal_density_method 'not measured'
_exptl_crystal_description block
_exptl_crystal_F_000 304
_exptl_crystal_size_max 0.20
_exptl_crystal_size_mid 0.20
_exptl_crystal_size_min 0.10
_refine_diff_density_max 0.322
_refine_diff_density_min -0.357
_refine_ls_extinction_method none
_refine_ls_goodness_of_fit_ref 0.995
_refine_ls_hydrogen_treatment constr
_refine_ls_matrix_type full
_refine_ls_number_parameters 191
_refine_ls_number_reflns 2544
_refine_ls_number_restraints 0
_refine_ls_restrained_S_all 0.995
_refine_ls_R_factor_all 0.0740
_refine_ls_R_factor_gt 0.0521
_refine_ls_shift/su_max 0.000
_refine_ls_shift/su_mean 0.000
_refine_ls_structure_factor_coef Fsqd
_refine_ls_weighting_details 'calc w = 1/[\s^2^(Fo^2^)+(0.0874P)^2^] where P = (Fo^2^+2Fc^2^)/3'
_refine_ls_weighting_scheme calc
_refine_ls_wR_factor_gt 0.1393
_refine_ls_wR_factor_ref 0.1505
_reflns_number_gt 1791
_reflns_number_total 2544
_reflns_threshold_expression I>2\s(I)
_cod_data_source_file rn6077.cif
_cod_data_source_block I
_cod_database_code 2208144
_cod_database_fobs_code 2208144

loop_
_symmetry_equiv_pos_as_xyz
'x, y, z'
'-x, -y, -z'

loop_
_atom_site_label
_atom_site_fract_x
_atom_site_fract_y
_atom_site_fract_z
_atom_site_U_iso_or_equiv
_atom_site_adp_type
_atom_site_calc_flag
_atom_site_refinement_flags
_atom_site_occupancy
_atom_site_type_symbol
C1 0.1418(4) 1.0633(3) 0.1661(3) 0.0553(7) Uani d . 1 C
H1 0.2343 1.1477 0.1613 0.066 Uiso calc R 1 H
C2 -0.0868(4) 0.9299(4) 0.1990(3) 0.0675(8) Uani d . 1 C
H2 -0.1861 0.9036 0.2219 0.081 Uiso calc R 1 H
C3 -0.0281(3) 0.8234(3) 0.1521(3) 0.0569(7) Uani d . 1 C
H3 -0.0780 0.7128 0.1371 0.068 Uiso calc R 1 H
C4 0.2336(3) 0.8519(3) 0.0858(2) 0.0524(6) Uani d . 1 C
H4A 0.2876 0.9149 0.0370 0.063 Uiso calc R 1 H
H4B 0.1606 0.7370 0.0183 0.063 Uiso calc R 1 H
C5 0.3812(3) 0.8678(3) 0.2097(2) 0.0415(6) Uani d . 1 C
C6 0.3616(3) 0.7336(3) 0.2435(2) 0.0380(5) Uani d . 1 C
C7 0.5019(3) 0.7511(3) 0.3565(2) 0.0365(5) Uani d . 1 C
C8 0.6535(3) 0.9044(3) 0.4373(2) 0.0420(6) Uani d . 1 C
H8 0.7443 0.9166 0.5150 0.050 Uiso calc R 1 H
C9 0.6755(3) 1.0402(3) 0.4070(2) 0.0430(6) Uani d . 1 C
C10 0.5373(3) 1.0177(3) 0.2908(2) 0.0462(6) Uani d . 1 C
H10 0.5499 1.1064 0.2666 0.055 Uiso calc R 1 H
C11 0.4961(3) 0.6061(3) 0.3888(2) 0.0412(5) Uani d . 1 C
H11A 0.5690 0.6449 0.4895 0.049 Uiso calc R 1 H
H11B 0.3731 0.5311 0.3691 0.049 Uiso calc R 1 H
C12 0.4938(3) 0.4427(3) 0.1580(3) 0.0577(7) Uani d . 1 C
H12 0.3927 0.4346 0.0936 0.069 Uiso calc R 1 H
C13 0.6016(4) 0.3834(3) 0.1266(3) 0.0635(7) Uani d . 1 C
H13 0.5863 0.3267 0.0346 0.076 Uiso calc R 1 H
C14 0.7067(3) 0.4982(3) 0.3523(3) 0.0467(6) Uani d . 1 C
H14 0.7781 0.5372 0.4488 0.056 Uiso calc R 1 H
C15 0.8446(3) 1.2040(3) 0.4950(3) 0.0625(7) Uani d . 1 C
H15A 0.8214 1.2766 0.5590 0.094 Uiso calc R 1 H
H15B 0.8826 1.2518 0.4329 0.094 Uiso calc R 1 H
H15C 0.9378 1.1879 0.5491 0.094 Uiso calc R 1 H
N1 0.1180(3) 0.9103(2) 0.13137(19) 0.0453(5) Uani d . 1 N
N2 0.0210(3) 1.0818(3) 0.2076(2) 0.0643(6) Uani d . 1 N
N3 0.5627(2) 0.5170(2) 0.30337(19) 0.0391(5) Uani d . 1 N
N4 0.7359(3) 0.4184(3) 0.2485(2) 0.0578(6) Uani d . 1 N
O1 0.20765(19) 0.58623(19) 0.15792(17) 0.0523(5) Uani d . 1 O
H1B 0.1484 0.5488 0.2155 0.078 Uiso d R 1 H
O2 0.05322(19) 0.39584(18) 0.27827(18) 0.0531(5) Uani d . 1 O
H2A -0.0409 0.3089 0.2138 0.080 Uiso d R 1 H
H2C 0.0247 0.4484 0.3372 0.080 Uiso d R 1 H

loop_
_atom_site_aniso_label
_atom_site_aniso_U_11
_atom_site_aniso_U_22
_atom_site_aniso_U_33
_atom_site_aniso_U_12
_atom_site_aniso_U_13
_atom_site_aniso_U_23
C1 0.0643(15) 0.0515(15) 0.0657(17) 0.0389(13) 0.0268(14) 0.0297(13)
C2 0.0657(17) 0.091(2) 0.0691(19) 0.0505(17) 0.0370(15) 0.0378(17)
C3 0.0547(15) 0.0562(15) 0.0639(17) 0.0309(13) 0.0212(13) 0.0278(13)
C4 0.0696(16) 0.0666(16) 0.0420(14) 0.0508(14) 0.0237(12) 0.0241(12)
C5 0.0516(13) 0.0502(14) 0.0376(12) 0.0360(11) 0.0213(11) 0.0190(11)
C6 0.0392(12) 0.0421(12) 0.0370(12) 0.0241(10) 0.0173(10) 0.0142(10)
C7 0.0400(11) 0.0426(12) 0.0382(12) 0.0263(10) 0.0201(10) 0.0189(10)
C8 0.0431(13) 0.0508(14) 0.0361(12) 0.0268(11) 0.0169(10) 0.0168(11)
C9 0.0512(13) 0.0402(12) 0.0428(13) 0.0249(11) 0.0242(11) 0.0154(11)
C10 0.0633(15) 0.0427(13) 0.0481(14) 0.0342(12) 0.0290(12) 0.0218(11)
C11 0.0435(12) 0.0473(13) 0.0436(13) 0.0265(10) 0.0205(10) 0.0245(11)
C12 0.0636(16) 0.0710(17) 0.0444(15) 0.0460(14) 0.0145(13) 0.0196(13)
C13 0.0820(19) 0.0726(18) 0.0568(17) 0.0544(16) 0.0322(15) 0.0269(14)
C14 0.0412(12) 0.0513(14) 0.0552(15) 0.0280(11) 0.0181(11) 0.0259(12)
C15 0.0640(16) 0.0483(14) 0.0600(17) 0.0180(12) 0.0218(14) 0.0182(13)
N1 0.0539(12) 0.0497(11) 0.0435(11) 0.0353(10) 0.0180(9) 0.0215(9)
N2 0.0785(15) 0.0670(15) 0.0681(15) 0.0537(13) 0.0316(13) 0.0275(12)
N3 0.0406(10) 0.0394(10) 0.0433(11) 0.0232(8) 0.0167(9) 0.0201(9)
N4 0.0580(13) 0.0677(14) 0.0712(15) 0.0438(12) 0.0328(12) 0.0352(12)
O1 0.0429(9) 0.0540(10) 0.0474(10) 0.0195(8) 0.0104(8) 0.0177(8)
O2 0.0448(9) 0.0489(10) 0.0604(11) 0.0230(8) 0.0214(8) 0.0150(8)

loop_
_atom_type_symbol
_atom_type_description
_atom_type_scat_dispersion_real
_atom_type_scat_dispersion_imag
_atom_type_scat_source
C C 0.0033 0.0016 'International Tables Vol C Tables 4.2.6.8 and 6.1.1.4'
H H 0.0000 0.0000 'International Tables Vol C Tables 4.2.6.8 and 6.1.1.4'
N N 0.0061 0.0033 'International Tables Vol C Tables 4.2.6.8 and 6.1.1.4'
O O 0.0106 0.0060 'International Tables Vol C Tables 4.2.6.8 and 6.1.1.4'

loop_
_geom_angle_atom_site_label_1
_geom_angle_atom_site_label_2
_geom_angle_atom_site_label_3
_geom_angle
_geom_angle_publ_flag
N2 C1 N1 112.6(3) ?
N2 C1 H1 123.7 ?
N1 C1 H1 123.7 ?
C3 C2 N2 110.1(3) ?
C3 C2 H2 125.0 ?
N2 C2 H2 125.0 ?
C2 C3 N1 106.1(2) ?
C2 C3 H3 126.9 ?
N1 C3 H3 126.9 ?
N1 C4 C5 112.41(18) y
N1 C4 H4A 109.1 ?
C5 C4 H4A 109.1 ?
N1 C4 H4B 109.1 ?
C5 C4 H4B 109.1 ?
H4A C4 H4B 107.9 ?
C10 C5 C6 119.5(2) ?
C10 C5 C4 119.7(2) ?
C6 C5 C4 120.8(2) ?
O1 C6 C5 117.72(19) ?
O1 C6 C7 122.72(19) ?
C5 C6 C7 119.45(19) ?
C8 C7 C6 118.99(19) ?
C8 C7 C11 119.15(19) ?
C6 C7 C11 121.80(19) ?
C9 C8 C7 122.6(2) ?
C9 C8 H8 118.7 ?
C7 C8 H8 118.7 ?
C8 C9 C10 117.1(2) ?
C8 C9 C15 121.1(2) ?
C10 C9 C15 121.8(2) ?
C5 C10 C9 122.2(2) ?
C5 C10 H10 118.9 ?
C9 C10 H10 118.9 ?
N3 C11 C7 111.71(18) y
N3 C11 H11A 109.3 ?
C7 C11 H11A 109.3 ?
N3 C11 H11B 109.3 ?
C7 C11 H11B 109.3 ?
H11A C11 H11B 107.9 ?
C13 C12 N3 106.2(2) ?
C13 C12 H12 126.9 ?
N3 C12 H12 126.9 ?
C12 C13 N4 110.3(2) ?
C12 C13 H13 124.8 ?
N4 C13 H13 124.8 ?
N4 C14 N3 112.3(2) ?
N4 C14 H14 123.9 ?
N3 C14 H14 123.9 ?
C9 C15 H15A 109.5 ?
C9 C15 H15B 109.5 ?
H15A C15 H15B 109.5 ?
C9 C15 H15C 109.5 ?
H15A C15 H15C 109.5 ?
H15B C15 H15C 109.5 ?
C1 N1 C3 106.8(2) ?
C1 N1 C4 125.9(2) ?
C3 N1 C4 127.3(2) ?
C1 N2 C2 104.4(2) ?
C14 N3 C12 106.46(19) ?
C14 N3 C11 126.86(19) ?
C12 N3 C11 126.64(18) ?
C14 N4 C13 104.75(19) ?
C6 O1 H1B 109.1 ?
H2A O2 H2C 109.5 ?

loop_
_geom_bond_atom_site_label_1
_geom_bond_atom_site_label_2
_geom_bond_distance
_geom_bond_publ_flag
C1 N2 1.308(3) ?
C1 N1 1.332(3) ?
C1 H1 0.9300 ?
C2 C3 1.353(3) ?
C2 N2 1.367(4) ?
C2 H2 0.9300 ?
C3 N1 1.353(3) ?
C3 H3 0.9300 ?
C4 N1 1.462(3) y
C4 C5 1.512(3) y
C4 H4A 0.9700 ?
C4 H4B 0.9700 ?
C5 C10 1.383(3) ?
C5 C6 1.390(3) ?
C6 O1 1.368(2) ?
C6 C7 1.397(3) ?
C7 C8 1.384(3) ?
C7 C11 1.507(3) y
C8 C9 1.381(3) ?
C8 H8 0.9300 ?
C9 C10 1.385(3) ?
C9 C15 1.505(3) ?
C10 H10 0.9300 ?
C11 N3 1.466(3) y
C11 H11A 0.9700 ?
C11 H11B 0.9700 ?
C12 C13 1.347(3) ?
C12 N3 1.363(3) ?
C12 H12 0.9300 ?
C13 N4 1.361(3) ?
C13 H13 0.9300 ?
C14 N4 1.313(3) ?
C14 N3 1.337(3) ?
C14 H14 0.9300 ?
C15 H15A 0.9600 ?
C15 H15B 0.9600 ?
C15 H15C 0.9600 ?
O1 H1B 0.9599 ?
O2 H2A 0.8499 ?
O2 H2C 0.8500 ?

loop_
_geom_hbond_atom_site_label_D
_geom_hbond_atom_site_label_H
_geom_hbond_atom_site_label_A
_geom_hbond_site_symmetry_A
_geom_hbond_distance_DH
_geom_hbond_distance_HA
_geom_hbond_distance_DA
_geom_hbond_angle_DHA
C11 H11B O2 . 0.97 2.38 3.314(3) 162
C4 H4B O1 . 0.97 2.40 2.802(3) 104
O2 H2C N4 1_455 0.85 2.34 2.824(2) 117
O2 H2A N2 1_545 0.85 2.43 2.788(3) 106
O1 H1B O2 . 0.96 1.79 2.668(2) 151

loop_
_cod_related_entry_id
_cod_related_entry_database
_cod_related_entry_code
1 ChemSpider 21126500
